data_2015828
loop_
_publ_author_name
'Yoriko Sonoda'
'Seiji Tsuzuki'
'Nobuyuki Tamaoki'
'Midori Goto'

_publ_section_title
;Four
 (<i>E</i>,<i>Z</i>,<i>E</i>)-1-(4-alkoxyphenyl)-6-(4-nitrophenyl)hexa-1,3,5-trienes
;
_journal_coeditor_code AV3067
_journal_issue 3
_journal_name_full 'Acta Crystallographica Section C'
_journal_page_first o196
_journal_page_last o200
_journal_paper_doi 10.1107/S0108270107005690
_journal_volume 63
_journal_year 2007
_chemical_formula_iupac 'C21 H21 N O3'
_chemical_formula_moiety 'C21 H21 N O3'
_chemical_formula_sum 'C21 H21 N O3'
_chemical_formula_weight 335.39
_chemical_name_systematic
;
(E,Z,E)-1-(4-nitrophenyl)-6-(4-n-propoxyphenyl)hexa-1,3,5-triene
;
_space_group_IT_number 14
_symmetry_cell_setting monoclinic
_symmetry_space_group_name_Hall '-P 2ybc'
_symmetry_space_group_name_H-M 'P 1 21/c 1'
_atom_sites_solution_hydrogens geom
_atom_sites_solution_primary direct
_atom_sites_solution_secondary difmap
_audit_creation_method SHELXL-97
_cell_angle_alpha 90.00
_cell_angle_beta 106.2150(10)
_cell_angle_gamma 90.00
_cell_formula_units_Z 4
_cell_length_a 15.3615(11)
_cell_length_b 6.8341(5)
_cell_length_c 17.6625(12)
_cell_measurement_reflns_used 5309
_cell_measurement_temperature 223(2)
_cell_measurement_theta_max 28.266
_cell_measurement_theta_min 2.413
_cell_volume 1780.5(2)
_computing_cell_refinement 'SMART [or SAINT?]'
_computing_data_collection 'SMART (Bruker, 2001)'
_computing_data_reduction 'SAINT (Bruker, 2001)'
_computing_molecular_graphics 'SHELXTL (Sheldrick, 2000)'
_computing_publication_material SHELXTL
_computing_structure_refinement 'SHELXL97 (Sheldrick, 1997)'
_computing_structure_solution 'SHELXS97 (Sheldrick, 1990)'
_diffrn_ambient_temperature 223(2)
_diffrn_detector_area_resol_mean 8.366
_diffrn_measured_fraction_theta_full 0.999
_diffrn_measured_fraction_theta_max 0.911
_diffrn_measurement_device_type 'Bruker SMART CCD area-detector'
_diffrn_measurement_method '\f and \w scans'
_diffrn_radiation_monochromator graphite
_diffrn_radiation_source 'rotating unit'
_diffrn_radiation_type MoK\a
_diffrn_radiation_wavelength 0.71073
_diffrn_reflns_av_R_equivalents 0.0227
_diffrn_reflns_av_sigmaI/netI 0.0222
_diffrn_reflns_limit_h_max 20
_diffrn_reflns_limit_h_min -19
_diffrn_reflns_limit_k_max 8
_diffrn_reflns_limit_k_min -9
_diffrn_reflns_limit_l_max 23
_diffrn_reflns_limit_l_min -19
_diffrn_reflns_number 10440
_diffrn_reflns_theta_full 26.22
_diffrn_reflns_theta_max 28.26
_diffrn_reflns_theta_min 1.38
_diffrn_standards_decay_% 0.0
_diffrn_standards_interval_time 850
_diffrn_standards_number 191
_exptl_absorpt_coefficient_mu 0.084
_exptl_absorpt_correction_T_max 0.9835
_exptl_absorpt_correction_T_min 0.8734
_exptl_absorpt_correction_type multi-scan
_exptl_absorpt_process_details '(SADABS; Sheldrick, 1996)'
_exptl_crystal_colour red
_exptl_crystal_density_diffrn 1.251
_exptl_crystal_density_method 'not measured'
_exptl_crystal_description rectangular
_exptl_crystal_F_000 712
_exptl_crystal_size_max 0.45
_exptl_crystal_size_mid 0.20
_exptl_crystal_size_min 0.20
_refine_diff_density_max 0.209
_refine_diff_density_min -0.228
_refine_ls_extinction_method none
_refine_ls_goodness_of_fit_ref 1.031
_refine_ls_hydrogen_treatment constr
_refine_ls_matrix_type full
_refine_ls_number_parameters 227
_refine_ls_number_reflns 4007
_refine_ls_number_restraints 0
_refine_ls_restrained_S_all 1.031
_refine_ls_R_factor_all 0.0505
_refine_ls_R_factor_gt 0.0411
_refine_ls_shift/su_max 0.000
_refine_ls_shift/su_mean 0.000
_refine_ls_structure_factor_coef Fsqd
_refine_ls_weighting_details 'calc w=1/[\s^2^(Fo^2^)+(0.0623P)^2^+0.2880P] where P=(Fo^2^+2Fc^2^)/3'
_refine_ls_weighting_scheme calc
_refine_ls_wR_factor_gt 0.1063
_refine_ls_wR_factor_ref 0.1156
_reflns_number_gt 3307
_reflns_number_total 4007
_reflns_threshold_expression >2sigma(I)
_cod_data_source_file av3067.cif
_cod_data_source_block III
_cod_original_sg_symbol_H-M 'P 21/c'
_cod_database_code 2015828
_cod_database_fobs_code 2015828

loop_
_symmetry_equiv_pos_as_xyz
'x, y, z'
'-x, y+1/2, -z+1/2'
'-x, -y, -z'
'x, -y-1/2, z-1/2'

loop_
_atom_site_type_symbol
_atom_site_label
_atom_site_fract_x
_atom_site_fract_y
_atom_site_fract_z
_atom_site_U_iso_or_equiv
_atom_site_adp_type
_atom_site_calc_flag
_atom_site_refinement_flags
_atom_site_occupancy
C C1 -0.17887(8) 0.68308(18) 0.40969(7) 0.0405(3) Uani d . 1
C C2 -0.20386(8) 0.87765(19) 0.40620(7) 0.0429(3) Uani d . 1
H H2 -0.2493 0.9265 0.3630 0.052 Uiso calc R 1
C C3 -0.16058(7) 0.99830(18) 0.46754(7) 0.0402(3) Uani d . 1
H H3 -0.1768 1.1312 0.4655 0.048 Uiso calc R 1
C C4 -0.09321(7) 0.92933(16) 0.53273(6) 0.0345(2) Uani d . 1
C C5 -0.07023(8) 0.73096(17) 0.53382(7) 0.0409(3) Uani d . 1
H H5 -0.0254 0.6804 0.5771 0.049 Uiso calc R 1
C C6 -0.11210(9) 0.60887(18) 0.47269(7) 0.0438(3) Uani d . 1
H H6 -0.0955 0.4763 0.4737 0.053 Uiso calc R 1
C C7 -0.05072(7) 1.06399(17) 0.59595(6) 0.0364(2) Uani d . 1
H H7 -0.0745 1.1916 0.5919 0.044 Uiso calc R 1
C C8 0.01881(7) 1.02554(17) 0.65954(6) 0.0361(2) Uani d . 1
H H8 0.0441 0.8993 0.6650 0.043 Uiso calc R 1
C C9 0.05648(7) 1.16771(17) 0.71968(6) 0.0378(2) Uani d . 1
H H9 0.0322 1.2948 0.7115 0.045 Uiso calc R 1
C C10 0.12334(7) 1.13672(17) 0.78683(7) 0.0386(3) Uani d . 1
H H10 0.1406 1.2448 0.8206 0.046 Uiso calc R 1
C C11 0.17121(7) 0.95658(17) 0.81245(7) 0.0385(3) Uani d . 1
H H11 0.1610 0.8493 0.7778 0.046 Uiso calc R 1
C C12 0.23005(7) 0.93722(17) 0.88440(7) 0.0385(3) Uani d . 1
H H12 0.2393 1.0496 0.9163 0.046 Uiso calc R 1
C C13 0.28125(7) 0.76450(16) 0.91922(7) 0.0366(2) Uani d . 1
C C14 0.33490(8) 0.77312(18) 0.99706(7) 0.0430(3) Uani d . 1
H H14 0.3386 0.8918 1.0247 0.052 Uiso calc R 1
C C15 0.38306(8) 0.61317(18) 1.03520(7) 0.0431(3) Uani d . 1
H H15 0.4186 0.6237 1.0878 0.052 Uiso calc R 1
C C16 0.37845(7) 0.43777(17) 0.99523(7) 0.0381(3) Uani d . 1
C C17 0.32796(8) 0.42800(17) 0.91590(7) 0.0393(3) Uani d . 1
H H17 0.3269 0.3112 0.8875 0.047 Uiso calc R 1
C C18 0.28010(8) 0.58754(17) 0.87928(7) 0.0389(3) Uani d . 1
H H18 0.2458 0.5777 0.8263 0.047 Uiso calc R 1
C C19 0.47326(8) 0.27455(18) 1.10809(7) 0.0431(3) Uani d . 1
H H19A 0.4354 0.3147 1.1417 0.052 Uiso calc R 1
H H19B 0.5223 0.3702 1.1143 0.052 Uiso calc R 1
C C20 0.51229(9) 0.0758(2) 1.13229(8) 0.0511(3) Uani d . 1
H H20A 0.5467 0.0327 1.0962 0.061 Uiso calc R 1
H H20B 0.4630 -0.0178 1.1287 0.061 Uiso calc R 1
C C21 0.57402(10) 0.0784(2) 1.21601(9) 0.0634(4) Uani d . 1
H H21A 0.6227 0.1716 1.2197 0.095 Uiso calc R 1
H H21B 0.5994 -0.0510 1.2299 0.095 Uiso calc R 1
H H21C 0.5394 0.1163 1.2519 0.095 Uiso calc R 1
N N1 -0.22321(8) 0.55365(18) 0.34488(6) 0.0530(3) Uani d . 1
O O1 -0.29183(7) 0.61106(19) 0.29632(7) 0.0761(4) Uani d . 1
O O2 -0.18905(9) 0.39308(17) 0.34138(6) 0.0775(4) Uani d . 1
O O3 0.41971(6) 0.26844(12) 1.02721(5) 0.0447(2) Uani d . 1

loop_
_atom_site_aniso_label
_atom_site_aniso_U_11
_atom_site_aniso_U_22
_atom_site_aniso_U_33
_atom_site_aniso_U_12
_atom_site_aniso_U_13
_atom_site_aniso_U_23
C1 0.0431(6) 0.0442(6) 0.0348(6) -0.0008(5) 0.0120(5) -0.0042(5)
C2 0.0394(6) 0.0495(7) 0.0370(6) 0.0090(5) 0.0059(5) -0.0002(5)
C3 0.0402(6) 0.0390(6) 0.0399(6) 0.0098(5) 0.0088(5) 0.0005(5)
C4 0.0347(5) 0.0379(6) 0.0325(5) 0.0032(4) 0.0121(4) 0.0010(4)
C5 0.0483(6) 0.0385(6) 0.0340(6) 0.0070(5) 0.0081(5) 0.0034(5)
C6 0.0562(7) 0.0354(6) 0.0392(6) 0.0053(5) 0.0121(5) 0.0008(5)
C7 0.0390(5) 0.0355(6) 0.0360(6) 0.0043(4) 0.0127(4) 0.0007(4)
C8 0.0399(5) 0.0347(6) 0.0347(5) 0.0029(4) 0.0122(4) 0.0018(4)
C9 0.0424(6) 0.0338(6) 0.0377(6) 0.0021(4) 0.0122(5) 0.0007(4)
C10 0.0433(6) 0.0362(6) 0.0362(6) -0.0031(5) 0.0107(5) -0.0033(4)
C11 0.0410(6) 0.0366(6) 0.0363(6) -0.0029(5) 0.0082(5) -0.0011(4)
C12 0.0399(6) 0.0363(6) 0.0376(6) -0.0070(4) 0.0082(5) -0.0013(4)
C13 0.0348(5) 0.0371(6) 0.0356(6) -0.0073(4) 0.0058(4) 0.0023(4)
C14 0.0470(6) 0.0370(6) 0.0386(6) -0.0076(5) 0.0017(5) -0.0034(5)
C15 0.0449(6) 0.0418(6) 0.0343(6) -0.0071(5) -0.0027(5) 0.0002(5)
C16 0.0358(5) 0.0394(6) 0.0366(6) -0.0051(4) 0.0061(4) 0.0033(5)
C17 0.0426(6) 0.0389(6) 0.0343(6) -0.0052(5) 0.0071(5) -0.0019(4)
C18 0.0404(6) 0.0427(6) 0.0303(5) -0.0063(5) 0.0044(4) -0.0001(4)
C19 0.0421(6) 0.0460(7) 0.0356(6) -0.0059(5) 0.0015(5) 0.0038(5)
C20 0.0507(7) 0.0500(8) 0.0459(7) 0.0010(6) 0.0024(6) 0.0076(6)
C21 0.0630(8) 0.0682(10) 0.0487(8) 0.0002(7) -0.0014(7) 0.0179(7)
N1 0.0642(7) 0.0516(7) 0.0402(6) -0.0015(5) 0.0099(5) -0.0085(5)
O1 0.0662(7) 0.0855(8) 0.0591(7) 0.0083(6) -0.0112(5) -0.0247(6)
O2 0.1151(9) 0.0488(6) 0.0550(6) 0.0114(6) 0.0010(6) -0.0145(5)
O3 0.0494(5) 0.0407(5) 0.0370(4) 0.0009(4) 0.0005(4) 0.0028(3)

loop_
_atom_type_symbol
_atom_type_description
_atom_type_scat_dispersion_real
_atom_type_scat_dispersion_imag
_atom_type_scat_source
C C 0.0033 0.0016 'International Tables Vol C Tables 4.2.6.8 and 6.1.1.4'
H H 0.0000 0.0000 'International Tables Vol C Tables 4.2.6.8 and 6.1.1.4'
N N 0.0061 0.0033 'International Tables Vol C Tables 4.2.6.8 and 6.1.1.4'
O O 0.0106 0.0060 'International Tables Vol C Tables 4.2.6.8 and 6.1.1.4'

loop_
_geom_angle_atom_site_label_1
_geom_angle_atom_site_label_2
_geom_angle_atom_site_label_3
_geom_angle
_geom_angle_publ_flag
C2 C1 C6 121.60(11) no
C2 C1 N1 119.13(11) no
C6 C1 N1 119.27(11) no
C3 C2 C1 118.35(11) no
C3 C2 H2 120.8 no
C1 C2 H2 120.8 no
C2 C3 C4 122.03(11) no
C2 C3 H3 119.0 no
C4 C3 H3 119.0 no
C3 C4 C5 117.63(10) no
C3 C4 C7 119.32(10) no
C5 C4 C7 123.05(10) no
C6 C5 C4 121.10(11) no
C6 C5 H5 119.4 no
C4 C5 H5 119.4 no
C5 C6 C1 119.28(11) no
C5 C6 H6 120.4 no
C1 C6 H6 120.4 no
C8 C7 C4 126.91(11) no
C8 C7 H7 116.5 no
C4 C7 H7 116.5 no
C7 C8 C9 123.26(11) no
C7 C8 H8 118.4 no
C9 C8 H8 118.4 no
C10 C9 C8 126.40(11) no
C10 C9 H9 116.8 no
C8 C9 H9 116.8 no
C9 C10 C11 127.29(11) no
C9 C10 H10 116.4 no
C11 C10 H10 116.4 no
C12 C11 C10 122.04(11) no
C12 C11 H11 119.0 no
C10 C11 H11 119.0 no
C11 C12 C13 128.34(11) no
C11 C12 H12 115.8 no
C13 C12 H12 115.8 no
C14 C13 C18 117.09(10) no
C14 C13 C12 118.92(10) no
C18 C13 C12 123.99(10) no
C15 C14 C13 122.36(11) no
C15 C14 H14 118.8 no
C13 C14 H14 118.8 no
C16 C15 C14 119.45(11) no
C16 C15 H15 120.3 no
C14 C15 H15 120.3 no
O3 C16 C15 124.92(10) no
O3 C16 C17 115.93(10) no
C15 C16 C17 119.15(11) no
C18 C17 C16 120.51(11) no
C18 C17 H17 119.7 no
C16 C17 H17 119.7 no
C17 C18 C13 121.34(10) no
C17 C18 H18 119.3 no
C13 C18 H18 119.3 no
O3 C19 C20 109.26(10) no
O3 C19 H19A 109.8 no
C20 C19 H19A 109.8 no
O3 C19 H19B 109.8 no
C20 C19 H19B 109.8 no
H19A C19 H19B 108.3 no
C19 C20 C21 111.03(12) no
C19 C20 H20A 109.4 no
C21 C20 H20A 109.4 no
C19 C20 H20B 109.4 no
C21 C20 H20B 109.4 no
H20A C20 H20B 108.0 no
C20 C21 H21A 109.5 no
C20 C21 H21B 109.5 no
H21A C21 H21B 109.5 no
C20 C21 H21C 109.5 no
H21A C21 H21C 109.5 no
H21B C21 H21C 109.5 no
O1 N1 O2 123.32(12) no
O1 N1 C1 118.60(12) no
O2 N1 C1 118.08(11) no
C16 O3 C19 117.27(9) no

loop_
_geom_bond_atom_site_label_1
_geom_bond_atom_site_label_2
_geom_bond_distance
_geom_bond_publ_flag
C1 C2 1.3806(18) no
C1 C6 1.3821(17) no
C1 N1 1.4565(16) no
C2 C3 1.3760(17) no
C2 H2 0.9400 no
C3 C4 1.3977(15) no
C3 H3 0.9400 no
C4 C5 1.3996(16) no
C4 C7 1.4535(15) no
C5 C6 1.3739(17) no
C5 H5 0.9400 no
C6 H6 0.9400 no
C7 C8 1.3422(15) no
C7 H7 0.9400 no
C8 C9 1.4366(16) no
C8 H8 0.9400 no
C9 C10 1.3514(16) no
C9 H9 0.9400 no
C10 C11 1.4405(16) no
C10 H10 0.9400 no
C11 C12 1.3446(15) no
C11 H11 0.9400 no
C12 C13 1.4560(16) no
C12 H12 0.9400 no
C13 C14 1.3928(16) no
C13 C18 1.3977(16) no
C14 C15 1.3848(17) no
C14 H14 0.9400 no
C15 C16 1.3829(17) no
C15 H15 0.9400 no
C16 O3 1.3638(14) no
C16 C17 1.4009(16) no
C17 C18 1.3719(16) no
C17 H17 0.9400 no
C18 H18 0.9400 no
C19 O3 1.4362(14) no
C19 C20 1.4980(18) no
C19 H19A 0.9800 no
C19 H19B 0.9800 no
C20 C21 1.5176(19) no
C20 H20A 0.9800 no
C20 H20B 0.9800 no
C21 H21A 0.9700 no
C21 H21B 0.9700 no
C21 H21C 0.9700 no
N1 O1 1.2230(15) no
N1 O2 1.2253(16) no

loop_
_geom_torsion_atom_site_label_1
_geom_torsion_atom_site_label_2
_geom_torsion_atom_site_label_3
_geom_torsion_atom_site_label_4
_geom_torsion
_geom_torsion_publ_flag
C6 C1 C2 C3 -0.11(18) no
N1 C1 C2 C3 -179.30(11) no
C1 C2 C3 C4 -0.43(18) no
C2 C3 C4 C5 0.29(17) no
C2 C3 C4 C7 -179.40(10) no
C3 C4 C5 C6 0.39(17) no
C7 C4 C5 C6 -179.92(11) no
C4 C5 C6 C1 -0.91(18) no
C2 C1 C6 C5 0.78(18) no
N1 C1 C6 C5 179.96(11) no
C3 C4 C7 C8 -175.01(11) no
C5 C4 C7 C8 5.31(18) no
C4 C7 C8 C9 -179.65(10) no
C7 C8 C9 C10 176.68(11) no
C8 C9 C10 C11 0.23(19) no
C9 C10 C11 C12 -172.82(11) no
C10 C11 C12 C13 178.20(10) no
C11 C12 C13 C14 -176.22(11) no
C11 C12 C13 C18 3.65(19) no
C18 C13 C14 C15 -2.19(18) no
C12 C13 C14 C15 177.69(11) no
C13 C14 C15 C16 0.12(19) no
C14 C15 C16 O3 -177.26(11) no
C14 C15 C16 C17 2.54(18) no
O3 C16 C17 C18 176.71(10) no
C15 C16 C17 C18 -3.11(17) no
C16 C17 C18 C13 0.99(17) no
C14 C13 C18 C17 1.61(17) no
C12 C13 C18 C17 -178.26(10) no
O3 C19 C20 C21 176.62(11) no
C2 C1 N1 O1 -12.90(18) no
C6 C1 N1 O1 167.89(12) no
C2 C1 N1 O2 166.30(13) no
C6 C1 N1 O2 -12.90(18) no
C15 C16 O3 C19 -1.22(17) no
C17 C16 O3 C19 178.98(9) no
C20 C19 O3 C16 179.74(10) no
